data_7209630
loop_
_publ_author_name
'Delori, Amit'
'Galek, Peter T. A.'
'Pidcock, Elna'
'Patni, Mohit'
'Jones, William'

_publ_section_title
;
 Knowledge-based hydrogen bond prediction and the synthesis of salts and
 cocrystals of the anti-malarial drug pyrimethamine with various drug and
 GRAS molecules
;
_journal_issue 15
_journal_name_full CrystEngComm
_journal_page_first 2916
_journal_paper_doi 10.1039/c3ce26765b
_journal_volume 15
_journal_year 2013
_chemical_formula_moiety 'C12 H14 Cl N4 1+, C9 H7 O3 1-, H2 O'
_chemical_formula_sum 'C21 H23 Cl N4 O4'
_chemical_formula_weight 430.88
_chemical_name_systematic Pyrimethaminium+p-coumarate+water
_space_group_IT_number 2
_symmetry_cell_setting triclinic
_symmetry_space_group_name_Hall '-P 1'
_symmetry_space_group_name_H-M 'P -1'
_atom_sites_solution_hydrogens geom
_atom_sites_solution_primary direct
_atom_sites_solution_secondary difmap
_audit_creation_method SHELXL-97
_cell_angle_alpha 80.9630(10)
_cell_angle_beta 87.2240(10)
_cell_angle_gamma 72.8160(10)
_cell_formula_units_Z 2
_cell_length_a 7.60860(10)
_cell_length_b 9.9450(2)
_cell_length_c 14.6138(3)
_cell_measurement_reflns_used 9187
_cell_measurement_temperature 180(2)
_cell_measurement_theta_max 33.73
_cell_measurement_theta_min 1.00
_cell_volume 1043.31(3)
_computing_cell_refinement 'HKL Scalepack (Otwinowski & Minor 1997)'
_computing_data_collection 'Collect (Nonius B.V. 1998)'
_computing_data_reduction
;
HKL Denzo and Scalepack (Otwinowski & Minor 1997)
;
_computing_publication_material 'SHELXL-97 (Sheldrick 1997)'
_computing_structure_refinement 'SHELXL-97 (Sheldrick 1997)'
_computing_structure_solution 'SIR-92 (Altomare et al. 1994)'
_diffrn_ambient_temperature 180(2)
_diffrn_measured_fraction_theta_full 0.985
_diffrn_measured_fraction_theta_max 0.985
_diffrn_measurement_device_type 'Nonius Kappa CCD'
_diffrn_measurement_method 'Thin slice \w and \f scans'
_diffrn_radiation_source 'fine-focus sealed tube'
_diffrn_radiation_type MoK\a
_diffrn_radiation_wavelength 0.71073
_diffrn_reflns_av_R_equivalents 0.0346
_diffrn_reflns_av_sigmaI/netI 0.0458
_diffrn_reflns_limit_h_max 11
_diffrn_reflns_limit_h_min -11
_diffrn_reflns_limit_k_max 15
_diffrn_reflns_limit_k_min -15
_diffrn_reflns_limit_l_max 22
_diffrn_reflns_limit_l_min -22
_diffrn_reflns_number 18083
_diffrn_reflns_theta_full 33.65
_diffrn_reflns_theta_max 33.65
_diffrn_reflns_theta_min 3.81
_exptl_absorpt_coefficient_mu 0.219
_exptl_absorpt_correction_T_max 0.940
_exptl_absorpt_correction_T_min 0.843
_exptl_absorpt_correction_type multi-scan
_exptl_absorpt_process_details
;
multi-scan from symmetry-related measurements
Sortav (Blessing 1995)
;
_exptl_crystal_colour colourless
_exptl_crystal_density_diffrn 1.372
_exptl_crystal_density_method 'not measured'
_exptl_crystal_description block
_exptl_crystal_F_000 452
_exptl_crystal_size_max 0.42
_exptl_crystal_size_mid 0.39
_exptl_crystal_size_min 0.30
_refine_diff_density_max 0.412
_refine_diff_density_min -0.269
_refine_diff_density_rms 0.048
_refine_ls_extinction_method none
_refine_ls_goodness_of_fit_ref 1.038
_refine_ls_hydrogen_treatment mixed
_refine_ls_matrix_type full
_refine_ls_number_parameters 278
_refine_ls_number_reflns 8180
_refine_ls_number_restraints 0
_refine_ls_restrained_S_all 1.038
_refine_ls_R_factor_all 0.0551
_refine_ls_R_factor_gt 0.0383
_refine_ls_shift/su_max 0.002
_refine_ls_shift/su_mean 0.000
_refine_ls_structure_factor_coef Fsqd
_refine_ls_weighting_details 'calc w=1/[\s^2^(Fo^2^)+(0.0650P)^2^+0.0000P] where P=(Fo^2^+2Fc^2^)/3'
_refine_ls_weighting_scheme calc
_refine_ls_wR_factor_gt 0.1106
_refine_ls_wR_factor_ref 0.1153
_reflns_number_gt 5728
_reflns_number_total 8180
_reflns_threshold_expression >2sigma(I)
_cod_data_source_file c3ce26765b.txt
_cod_data_source_block wj1147
_cod_original_sg_symbol_H-M P-1
_cod_database_code 7209630

loop_
_symmetry_equiv_pos_as_xyz
'x, y, z'
'-x, -y, -z'

loop_
_atom_site_label
_atom_site_type_symbol
_atom_site_fract_x
_atom_site_fract_y
_atom_site_fract_z
_atom_site_U_iso_or_equiv
_atom_site_adp_type
_atom_site_occupancy
_atom_site_symmetry_multiplicity
_atom_site_calc_flag
_atom_site_refinement_flags
C1 C 0.35017(14) 0.22191(10) 1.02731(7) 0.02889(19) Uani 1 1 d .
H1 H 0.4015 0.2311 1.0832 0.035 Uiso 1 1 calc R
C2 C 0.35358(13) 0.31614(9) 0.94694(6) 0.02622(18) Uani 1 1 d .
H2 H 0.4101 0.3892 0.9480 0.031 Uiso 1 1 calc R
C3 C 0.27610(12) 0.30628(8) 0.86453(6) 0.02127(16) Uani 1 1 d .
C4 C 0.19732(13) 0.19562(9) 0.86483(6) 0.02578(18) Uani 1 1 d .
H4 H 0.1442 0.1863 0.8095 0.031 Uiso 1 1 calc R
C5 C 0.19525(13) 0.09941(10) 0.94414(7) 0.02786(19) Uani 1 1 d .
H5 H 0.1426 0.0241 0.9432 0.033 Uiso 1 1 calc R
C6 C 0.27056(13) 0.11440(9) 1.02450(6) 0.02569(18) Uani 1 1 d .
C7 C 0.28316(11) 0.40559(8) 0.77820(6) 0.02063(16) Uani 1 1 d .
C8 C 0.20599(11) 0.55018(9) 0.76960(6) 0.02071(16) Uani 1 1 d .
C9 C 0.32419(12) 0.57704(9) 0.61648(6) 0.02194(16) Uani 1 1 d .
C10 C 0.37826(12) 0.35192(9) 0.69737(6) 0.02123(16) Uani 1 1 d .
C11 C 0.09559(12) 0.62954(9) 0.84299(6) 0.02491(18) Uani 1 1 d .
H11A H 0.0599 0.5610 0.8915 0.030 Uiso 1 1 calc R
H11B H -0.0186 0.6974 0.8149 0.030 Uiso 1 1 calc R
C12 C 0.20145(15) 0.71151(11) 0.88809(8) 0.0345(2) Uani 1 1 d .
H12A H 0.1221 0.7640 0.9335 0.052 Uiso 1 1 calc R
H12B H 0.2389 0.7785 0.8403 0.052 Uiso 1 1 calc R
H12C H 0.3109 0.6443 0.9193 0.052 Uiso 1 1 calc R
C13 C 0.68515(13) 0.63470(9) 0.72160(7) 0.02549(18) Uani 1 1 d .
C14 C 0.68168(13) 0.52070(9) 0.78893(7) 0.02742(19) Uani 1 1 d .
H14 H 0.6239 0.5375 0.8468 0.033 Uiso 1 1 calc R
C15 C 0.76205(13) 0.38215(9) 0.77230(7) 0.02568(18) Uani 1 1 d .
H15 H 0.7569 0.3050 0.8188 0.031 Uiso 1 1 calc R
C16 C 0.85064(12) 0.35399(9) 0.68809(6) 0.02339(17) Uani 1 1 d .
C17 C 0.85512(14) 0.46982(9) 0.62168(7) 0.02811(19) Uani 1 1 d .
H17 H 0.9154 0.4531 0.5643 0.034 Uiso 1 1 calc R
C18 C 0.77390(14) 0.60901(9) 0.63703(7) 0.0295(2) Uani 1 1 d .
H18 H 0.7784 0.6863 0.5906 0.035 Uiso 1 1 calc R
C19 C 0.93292(13) 0.20527(9) 0.67500(6) 0.02491(17) Uani 1 1 d .
H19 H 0.8951 0.1366 0.7177 0.030 Uiso 1 1 calc R
C20 C 1.05399(14) 0.15395(9) 0.61089(7) 0.02888(19) Uani 1 1 d .
H20 H 1.0913 0.2183 0.5645 0.035 Uiso 1 1 calc R
C21 C 1.13235(14) -0.00237(9) 0.61032(7) 0.02771(19) Uani 1 1 d .
Cl1 Cl 0.26312(4) -0.00380(3) 1.124792(18) 0.03838(8) Uani 1 1 d .
H1W H 0.813(2) 0.9539(14) 0.6436(10) 0.046 Uiso 1 1 d .
H2W H 0.688(2) 0.9776(14) 0.5657(11) 0.046 Uiso 1 1 d .
N1 N 0.22805(10) 0.63380(7) 0.68910(5) 0.02229(15) Uani 1 1 d .
H1N H 0.1789 0.7266 0.6840 0.027 Uiso 1 1 calc R
N2 N 0.34333(12) 0.66559(8) 0.54167(5) 0.03005(18) Uani 1 1 d .
H2A H 0.4034 0.6321 0.4932 0.036 Uiso 1 1 calc R
H2B H 0.2959 0.7580 0.5404 0.036 Uiso 1 1 calc R
N3 N 0.39609(10) 0.43602(7) 0.61894(5) 0.02316(15) Uani 1 1 d .
N4 N 0.45650(11) 0.21239(8) 0.70003(6) 0.02744(17) Uani 1 1 d .
H4A H 0.5166 0.1795 0.6514 0.033 Uiso 1 1 calc R
H4B H 0.4480 0.1532 0.7504 0.033 Uiso 1 1 calc R
O1 O 0.60022(11) 0.76756(7) 0.74080(5) 0.03633(17) Uani 1 1 d .
H1X H 0.6160 0.8278 0.6965 0.044 Uiso 1 1 calc R
O2 O 1.26491(11) -0.04384(7) 0.55700(5) 0.03913(19) Uani 1 1 d .
O3 O 1.06280(10) -0.08573(7) 0.66474(5) 0.03356(16) Uani 1 1 d .
O1W O 0.69379(12) 0.96846(8) 0.62618(6) 0.03519(17) Uani 1 1 d .

loop_
_atom_site_aniso_label
_atom_site_aniso_U_11
_atom_site_aniso_U_22
_atom_site_aniso_U_33
_atom_site_aniso_U_23
_atom_site_aniso_U_13
_atom_site_aniso_U_12
C1 0.0370(5) 0.0288(4) 0.0211(4) -0.0010(3) -0.0018(4) -0.0111(4)
C2 0.0342(5) 0.0237(4) 0.0224(4) -0.0026(3) -0.0009(3) -0.0111(3)
C3 0.0227(4) 0.0190(3) 0.0199(4) -0.0019(3) 0.0022(3) -0.0036(3)
C4 0.0282(4) 0.0257(4) 0.0239(4) -0.0010(3) -0.0024(3) -0.0095(3)
C5 0.0303(5) 0.0234(4) 0.0302(5) 0.0003(3) 0.0002(4) -0.0105(3)
C6 0.0277(4) 0.0204(4) 0.0242(4) 0.0021(3) 0.0039(3) -0.0033(3)
C7 0.0225(4) 0.0193(4) 0.0187(4) -0.0023(3) 0.0000(3) -0.0043(3)
C8 0.0213(4) 0.0208(4) 0.0187(4) -0.0022(3) 0.0002(3) -0.0045(3)
C9 0.0239(4) 0.0205(4) 0.0185(4) -0.0018(3) -0.0005(3) -0.0026(3)
C10 0.0223(4) 0.0195(3) 0.0203(4) -0.0029(3) -0.0004(3) -0.0037(3)
C11 0.0256(4) 0.0221(4) 0.0243(4) -0.0049(3) 0.0056(3) -0.0030(3)
C12 0.0372(5) 0.0335(5) 0.0347(5) -0.0162(4) 0.0056(4) -0.0083(4)
C13 0.0289(4) 0.0202(4) 0.0276(5) -0.0054(3) 0.0011(3) -0.0067(3)
C14 0.0316(5) 0.0250(4) 0.0267(5) -0.0058(3) 0.0049(4) -0.0096(3)
C15 0.0287(4) 0.0224(4) 0.0255(4) -0.0009(3) 0.0021(3) -0.0086(3)
C16 0.0246(4) 0.0208(4) 0.0244(4) -0.0032(3) -0.0002(3) -0.0062(3)
C17 0.0364(5) 0.0225(4) 0.0247(4) -0.0040(3) 0.0054(4) -0.0081(3)
C18 0.0401(5) 0.0207(4) 0.0264(5) -0.0011(3) 0.0040(4) -0.0087(4)
C19 0.0285(4) 0.0202(4) 0.0250(4) -0.0011(3) -0.0013(3) -0.0064(3)
C20 0.0359(5) 0.0190(4) 0.0282(5) -0.0001(3) 0.0041(4) -0.0051(3)
C21 0.0314(5) 0.0214(4) 0.0258(5) -0.0017(3) 0.0007(4) -0.0019(3)
Cl1 0.04763(16) 0.03294(13) 0.02927(13) 0.01007(9) 0.00243(10) -0.01162(10)
N1 0.0256(4) 0.0163(3) 0.0212(4) -0.0020(3) 0.0023(3) -0.0012(3)
N2 0.0416(5) 0.0202(3) 0.0208(4) -0.0002(3) 0.0064(3) 0.0000(3)
N3 0.0274(4) 0.0194(3) 0.0191(3) -0.0026(3) 0.0009(3) -0.0017(3)
N4 0.0349(4) 0.0179(3) 0.0252(4) -0.0031(3) 0.0056(3) -0.0020(3)
O1 0.0513(5) 0.0204(3) 0.0352(4) -0.0068(3) 0.0112(3) -0.0077(3)
O2 0.0460(4) 0.0269(3) 0.0375(4) -0.0040(3) 0.0156(3) -0.0029(3)
O3 0.0366(4) 0.0192(3) 0.0380(4) 0.0009(3) 0.0086(3) -0.0017(3)
O1W 0.0415(4) 0.0271(3) 0.0363(4) -0.0066(3) 0.0087(3) -0.0094(3)

loop_
_atom_type_symbol
_atom_type_description
_atom_type_scat_dispersion_real
_atom_type_scat_dispersion_imag
_atom_type_scat_source
C C 0.0033 0.0016 'International Tables Vol C Tables 4.2.6.8 and 6.1.1.4'
H H 0.0000 0.0000 'International Tables Vol C Tables 4.2.6.8 and 6.1.1.4'
N N 0.0061 0.0033 'International Tables Vol C Tables 4.2.6.8 and 6.1.1.4'
O O 0.0106 0.0060 'International Tables Vol C Tables 4.2.6.8 and 6.1.1.4'
Cl Cl 0.1484 0.1585 'International Tables Vol C Tables 4.2.6.8 and 6.1.1.4'

loop_
_geom_angle_atom_site_label_1
_geom_angle_atom_site_label_2
_geom_angle_atom_site_label_3
_geom_angle
C6 C1 C2 118.66(9)
C6 C1 H1 120.7
C2 C1 H1 120.7
C1 C2 C3 121.67(8)
C1 C2 H2 119.2
C3 C2 H2 119.2
C2 C3 C4 117.70(8)
C2 C3 C7 121.51(8)
C4 C3 C7 120.74(8)
C5 C4 C3 121.32(9)
C5 C4 H4 119.3
C3 C4 H4 119.3
C6 C5 C4 119.11(8)
C6 C5 H5 120.4
C4 C5 H5 120.4
C5 C6 C1 121.52(9)
C5 C6 Cl1 119.13(7)
C1 C6 Cl1 119.34(7)
C8 C7 C10 116.06(8)
C8 C7 C3 123.72(7)
C10 C7 C3 120.20(7)
N1 C8 C7 119.56(7)
N1 C8 C11 114.86(7)
C7 C8 C11 125.58(8)
N2 C9 N3 120.31(7)
N2 C9 N1 117.83(7)
N3 C9 N1 121.86(8)
N4 C10 N3 117.09(7)
N4 C10 C7 119.73(8)
N3 C10 C7 123.16(7)
C8 C11 C12 112.75(8)
C8 C11 H11A 109.0
C12 C11 H11A 109.0
C8 C11 H11B 109.0
C12 C11 H11B 109.0
H11A C11 H11B 107.8
C11 C12 H12A 109.5
C11 C12 H12B 109.5
H12A C12 H12B 109.5
C11 C12 H12C 109.5
H12A C12 H12C 109.5
H12B C12 H12C 109.5
O1 C13 C14 117.80(8)
O1 C13 C18 122.77(8)
C14 C13 C18 119.43(8)
C13 C14 C15 120.40(8)
C13 C14 H14 119.8
C15 C14 H14 119.8
C14 C15 C16 121.13(8)
C14 C15 H15 119.4
C16 C15 H15 119.4
C17 C16 C15 117.72(8)
C17 C16 C19 123.89(8)
C15 C16 C19 118.39(8)
C18 C17 C16 121.80(8)
C18 C17 H17 119.1
C16 C17 H17 119.1
C17 C18 C13 119.52(8)
C17 C18 H18 120.2
C13 C18 H18 120.2
C20 C19 C16 128.30(9)
C20 C19 H19 115.9
C16 C19 H19 115.9
C19 C20 C21 121.50(9)
C19 C20 H20 119.2
C21 C20 H20 119.2
O2 C21 O3 123.78(8)
O2 C21 C20 118.07(9)
O3 C21 C20 118.15(8)
C9 N1 C8 121.50(7)
C9 N1 H1N 119.2
C8 N1 H1N 119.2
C9 N2 H2A 120.0
C9 N2 H2B 120.0
H2A N2 H2B 120.0
C10 N3 C9 117.75(7)
C10 N4 H4A 120.0
C10 N4 H4B 120.0
H4A N4 H4B 120.0
C13 O1 H1X 109.5
H1W O1W H2W 109.6(12)

loop_
_geom_bond_atom_site_label_1
_geom_bond_atom_site_label_2
_geom_bond_distance
C1 C6 1.3822(13)
C1 C2 1.3871(13)
C1 H1 0.9500
C2 C3 1.3955(12)
C2 H2 0.9500
C3 C4 1.3994(12)
C3 C7 1.4843(12)
C4 C5 1.3848(13)
C4 H4 0.9500
C5 C6 1.3786(14)
C5 H5 0.9500
C6 Cl1 1.7388(9)
C7 C8 1.3710(11)
C7 C10 1.4460(11)
C8 N1 1.3637(11)
C8 C11 1.5052(11)
C9 N2 1.3229(11)
C9 N3 1.3417(10)
C9 N1 1.3598(10)
C10 N4 1.3337(11)
C10 N3 1.3351(11)
C11 C12 1.5349(13)
C11 H11A 0.9900
C11 H11B 0.9900
C12 H12A 0.9800
C12 H12B 0.9800
C12 H12C 0.9800
C13 O1 1.3552(10)
C13 C14 1.3853(13)
C13 C18 1.4019(13)
C14 C15 1.3873(12)
C14 H14 0.9500
C15 C16 1.4012(13)
C15 H15 0.9500
C16 C17 1.3924(12)
C16 C19 1.4649(12)
C17 C18 1.3881(12)
C17 H17 0.9500
C18 H18 0.9500
C19 C20 1.3326(13)
C19 H19 0.9500
C20 C21 1.4927(12)
C20 H20 0.9500
C21 O2 1.2544(11)
C21 O3 1.2694(11)
N1 H1N 0.8800
N2 H2A 0.8800
N2 H2B 0.8800
N4 H4A 0.8800
N4 H4B 0.8800
O1 H1X 0.8400
O1W H1W 0.917(15)
O1W H2W 0.877(15)
